data_2202862
loop_
_publ_author_name
'Li, Jie'
'Li, Chun-Bao'
'Shao, Qi-Yun'

_publ_section_title
;
 2,5-Diphenylpentanenitrile
;
_journal_issue 11
_journal_name_full 'Acta Crystallographica Section E'
_journal_page_first o1668
_journal_page_last o1669
_journal_paper_doi 10.1107/S1600536803020178
_journal_volume 59
_journal_year 2003
_chemical_formula_moiety 'C17 H17 N'
_chemical_formula_sum 'C17 H17 N'
_chemical_formula_weight 235.32
_chemical_name_systematic
;
2-Phenylbenzenepentanenitrile
;
_space_group_IT_number 61
_symmetry_cell_setting orthorhombic
_symmetry_space_group_name_Hall '-P 2ac 2ab'
_symmetry_space_group_name_H-M 'P b c a'
_cell_angle_alpha 90.00
_cell_angle_beta 90.00
_cell_angle_gamma 90.00
_cell_formula_units_Z 8
_cell_length_a 8.356(3)
_cell_length_b 17.406(5)
_cell_length_c 19.052(6)
_cell_measurement_reflns_used 897
_cell_measurement_temperature 293(2)
_cell_measurement_theta_max 22.71
_cell_measurement_theta_min 2.57
_cell_volume 2771.0(15)
_computing_cell_refinement SMART
_computing_data_collection 'SMART (Bruker, 1997)'
_computing_data_reduction 'SAINT (Bruker, 1997) and SHELXTL (Bruker, 1997)'
_computing_molecular_graphics SHELXTL
_computing_publication_material SHELXTL
_computing_structure_refinement 'SHELXL97 (Sheldrick, 1997)'
_computing_structure_solution 'SHELXS97 (Sheldrick, 1997)'
_diffrn_ambient_temperature 293(2)
_diffrn_measured_fraction_theta_full 0.998
_diffrn_measured_fraction_theta_max 0.998
_diffrn_measurement_device_type 'Bruker SMART CCD area detector'
_diffrn_measurement_method '\f and \w'
_diffrn_radiation_monochromator graphite
_diffrn_radiation_source 'fine-focus sealed tube'
_diffrn_radiation_type MoK\a
_diffrn_radiation_wavelength 0.71073
_diffrn_reflns_av_R_equivalents 0.0653
_diffrn_reflns_av_sigmaI/netI 0.0381
_diffrn_reflns_limit_h_max 10
_diffrn_reflns_limit_h_min -6
_diffrn_reflns_limit_k_max 21
_diffrn_reflns_limit_k_min -21
_diffrn_reflns_limit_l_max 23
_diffrn_reflns_limit_l_min -23
_diffrn_reflns_number 14985
_diffrn_reflns_theta_full 26.42
_diffrn_reflns_theta_max 26.42
_diffrn_reflns_theta_min 2.14
_diffrn_standards_number 0
_exptl_absorpt_coefficient_mu 0.065
_exptl_absorpt_correction_type none
_exptl_crystal_colour colorless
_exptl_crystal_density_diffrn 1.128
_exptl_crystal_density_method 'not measured'
_exptl_crystal_description plate
_exptl_crystal_F_000 1008
_exptl_crystal_size_max 0.30
_exptl_crystal_size_mid 0.25
_exptl_crystal_size_min 0.20
_refine_diff_density_max 0.123
_refine_diff_density_min -0.190
_refine_ls_extinction_method none
_refine_ls_goodness_of_fit_ref 1.043
_refine_ls_hydrogen_treatment constr
_refine_ls_matrix_type full
_refine_ls_number_parameters 163
_refine_ls_number_reflns 2843
_refine_ls_number_restraints 0
_refine_ls_restrained_S_all 1.043
_refine_ls_R_factor_all 0.0982
_refine_ls_R_factor_gt 0.0555
_refine_ls_shift/su_max 0.000
_refine_ls_shift/su_mean 0.000
_refine_ls_structure_factor_coef Fsqd
_refine_ls_weighting_details 'calc w = 1/[\s^2^(Fo^2^)+(0.0511P)^2^+0.5892P] where P = (Fo^2^+2Fc^2^)/3'
_refine_ls_weighting_scheme calc
_refine_ls_wR_factor_ref 0.1426
_reflns_number_gt 1751
_reflns_number_total 2843
_reflns_threshold_expression I>2\s(I)
_cod_data_source_file om6172.cif
_cod_data_source_block I
_cod_depositor_comments
;
The following automatic conversions were performed:
'_symmetry_cell_setting' value 'Orthorhombic' changed to 'orthorhombic'
according to '/home/saulius/struct/CIF-dictionaries/cif_core.dic'
dictionary named 'cif_core.dic' version 2.4.1 from 2010-06-29.

Automatic conversion script
Id: cif_fix_enum 1527 2010-12-29 10:47:43Z saulius 

The following automatic conversions were performed:

'_symmetry_cell_setting' value 'Orthorhombic' changed to
'orthorhombic' according to
/home/saulius/struct/CIF-dictionaries/cif_core.dic dictionary named
'cif_core.dic' version 2.4.1 from 2010-06-29.

Automatic conversion script
Id: cif_fix_values 1715 2011-07-08 13:25:40Z adriana 
;
_cod_database_code 2202862
_cod_database_fobs_code 2202862

loop_
_symmetry_equiv_pos_as_xyz
'x, y, z'
'-x+1/2, -y, z+1/2'
'-x, y+1/2, -z+1/2'
'x+1/2, -y+1/2, -z'
'-x, -y, -z'
'x-1/2, y, -z-1/2'
'x, -y-1/2, z-1/2'
'-x-1/2, y-1/2, z'

loop_
_atom_site_label
_atom_site_fract_x
_atom_site_fract_y
_atom_site_fract_z
_atom_site_U_iso_or_equiv
_atom_site_adp_type
_atom_site_calc_flag
_atom_site_refinement_flags
_atom_site_occupancy
_atom_site_disorder_assembly
_atom_site_disorder_group
_atom_site_type_symbol
C1 0.1351(2) 0.94690(10) 0.67673(9) 0.0513(4) Uani d . 1 . . C
H1 0.2366 0.9249 0.6606 0.062 Uiso calc R 1 . . H
C2 0.0044(2) 0.92497(10) 0.62301(10) 0.0542(5) Uani d . 1 . . C
H2A -0.0978 0.9442 0.6396 0.065 Uiso calc R 1 . . H
H2B 0.0278 0.9502 0.5788 0.065 Uiso calc R 1 . . H
C3 -0.0102(2) 0.83919(10) 0.61017(10) 0.0563(5) Uani d . 1 . . C
H3A 0.0923 0.8195 0.5944 0.068 Uiso calc R 1 . . H
H3B -0.0365 0.8138 0.6540 0.068 Uiso calc R 1 . . H
C4 -0.1368(2) 0.81992(10) 0.55605(11) 0.0654(5) Uani d . 1 . . C
H4A -0.2384 0.8416 0.5708 0.078 Uiso calc R 1 . . H
H4B -0.1079 0.8432 0.5116 0.078 Uiso calc R 1 . . H
C5 0.0974(3) 0.91317(12) 0.74562(12) 0.0696(6) Uani d . 1 . . C
C6 0.15559(19) 1.03350(10) 0.68115(8) 0.0471(4) Uani d . 1 . . C
C7 0.0718(2) 1.07785(12) 0.72834(10) 0.0648(6) Uani d . 1 . . C
H7 0.0062 1.0544 0.7614 0.078 Uiso calc R 1 . . H
C8 0.0846(3) 1.15723(13) 0.72684(12) 0.0739(6) Uani d . 1 . . C
H8 0.0263 1.1867 0.7585 0.089 Uiso calc R 1 . . H
C9 0.1819(3) 1.19238(11) 0.67936(10) 0.0681(6) Uani d . 1 . . C
H9 0.1901 1.2457 0.6786 0.082 Uiso calc R 1 . . H
C10 0.2674(3) 1.14887(11) 0.63281(10) 0.0663(6) Uani d . 1 . . C
H10 0.3346 1.1726 0.6005 0.080 Uiso calc R 1 . . H
C11 0.2546(2) 1.07007(10) 0.63364(9) 0.0569(5) Uani d . 1 . . C
H11 0.3133 1.0410 0.6018 0.068 Uiso calc R 1 . . H
C12 -0.1560(2) 0.73446(10) 0.54602(9) 0.0521(5) Uani d . 1 . . C
C13 -0.0854(2) 0.69639(12) 0.49059(10) 0.0605(5) Uani d . 1 . . C
H13 -0.0292 0.7244 0.4571 0.073 Uiso calc R 1 . . H
C14 -0.0963(2) 0.61770(12) 0.48377(11) 0.0681(6) Uani d . 1 . . C
H14 -0.0466 0.5931 0.4463 0.082 Uiso calc R 1 . . H
C15 -0.1803(3) 0.57589(12) 0.53204(12) 0.0766(7) Uani d . 1 . . C
H15 -0.1880 0.5228 0.5277 0.092 Uiso calc R 1 . . H
C16 -0.2531(3) 0.61298(12) 0.58688(12) 0.0809(7) Uani d . 1 . . C
H16 -0.3111 0.5849 0.6197 0.097 Uiso calc R 1 . . H
C17 -0.2409(3) 0.69130(12) 0.59370(10) 0.0681(6) Uani d . 1 . . C
H17 -0.2910 0.7156 0.6312 0.082 Uiso calc R 1 . . H
N1 0.0651(3) 0.88699(13) 0.79845(11) 0.1081(8) Uani d . 1 . . N

loop_
_atom_site_aniso_label
_atom_site_aniso_U_11
_atom_site_aniso_U_22
_atom_site_aniso_U_33
_atom_site_aniso_U_12
_atom_site_aniso_U_13
_atom_site_aniso_U_23
C1 0.0520(10) 0.0487(10) 0.0534(10) -0.0017(8) -0.0013(8) 0.0023(8)
C2 0.0581(11) 0.0443(10) 0.0603(11) -0.0010(8) -0.0091(9) 0.0014(8)
C3 0.0604(11) 0.0408(10) 0.0677(12) -0.0010(8) -0.0095(9) 0.0018(8)
C4 0.0736(13) 0.0490(11) 0.0736(13) -0.0026(10) -0.0202(11) 0.0005(10)
C5 0.0792(14) 0.0628(13) 0.0669(13) -0.0092(11) -0.0111(11) 0.0091(11)
C6 0.0476(9) 0.0497(10) 0.0438(9) -0.0045(8) -0.0050(8) -0.0029(8)
C7 0.0670(13) 0.0658(13) 0.0616(12) -0.0135(10) 0.0161(10) -0.0092(10)
C8 0.0763(14) 0.0674(14) 0.0779(15) -0.0043(11) 0.0121(12) -0.0251(11)
C9 0.0819(14) 0.0498(11) 0.0725(13) -0.0097(10) -0.0096(12) -0.0073(10)
C10 0.0813(14) 0.0597(13) 0.0579(12) -0.0197(11) 0.0041(10) 0.0012(10)
C11 0.0627(11) 0.0576(12) 0.0504(10) -0.0071(9) 0.0074(9) -0.0070(8)
C12 0.0524(10) 0.0470(10) 0.0569(11) -0.0027(8) -0.0124(9) -0.0006(8)
C13 0.0582(11) 0.0675(13) 0.0559(11) -0.0081(10) -0.0044(9) 0.0030(10)
C14 0.0708(13) 0.0667(13) 0.0668(13) 0.0032(11) -0.0051(11) -0.0189(11)
C15 0.0972(17) 0.0483(12) 0.0842(16) -0.0107(11) -0.0128(13) -0.0086(11)
C16 0.1023(17) 0.0629(14) 0.0776(15) -0.0290(12) 0.0094(13) 0.0007(11)
C17 0.0754(13) 0.0648(13) 0.0641(12) -0.0112(11) 0.0072(11) -0.0100(10)
N1 0.145(2) 0.1040(17) 0.0750(14) -0.0220(14) -0.0059(14) 0.0297(13)

loop_
_atom_type_symbol
_atom_type_description
_atom_type_scat_dispersion_real
_atom_type_scat_dispersion_imag
_atom_type_scat_source
C C 0.0033 0.0016 'International Tables Vol C Tables 4.2.6.8 and 6.1.1.4'
H H 0.0000 0.0000 'International Tables Vol C Tables 4.2.6.8 and 6.1.1.4'
N N 0.0061 0.0033 'International Tables Vol C Tables 4.2.6.8 and 6.1.1.4'

loop_
_geom_angle_atom_site_label_1
_geom_angle_atom_site_label_2
_geom_angle_atom_site_label_3
_geom_angle
_geom_angle_publ_flag
C5 C1 C6 111.74(15) y
C5 C1 C2 109.94(15) ?
C6 C1 C2 111.21(14) ?
C5 C1 H1 107.9 ?
C6 C1 H1 107.9 ?
C2 C1 H1 107.9 ?
C3 C2 C1 114.01(14) ?
C3 C2 H2A 108.8 ?
C1 C2 H2A 108.7 ?
C3 C2 H2B 108.7 ?
C1 C2 H2B 108.8 ?
H2A C2 H2B 107.6 ?
C4 C3 C2 112.56(14) ?
C4 C3 H3A 109.1 ?
C2 C3 H3A 109.1 ?
C4 C3 H3B 109.1 ?
C2 C3 H3B 109.1 ?
H3A C3 H3B 107.8 ?
C12 C4 C3 112.25(15) y
C12 C4 H4A 109.2 ?
C3 C4 H4A 109.2 ?
C12 C4 H4B 109.2 ?
C3 C4 H4B 109.2 ?
H4A C4 H4B 107.9 ?
N1 C5 C1 178.6(2) ?
C7 C6 C11 118.30(17) ?
C7 C6 C1 122.37(16) y
C11 C6 C1 119.22(15) y
C6 C7 C8 120.44(18) ?
C6 C7 H7 119.8 ?
C8 C7 H7 119.8 ?
C9 C8 C7 120.51(19) ?
C9 C8 H8 119.7 ?
C7 C8 H8 119.7 ?
C8 C9 C10 119.61(19) ?
C8 C9 H9 120.2 ?
C10 C9 H9 120.2 ?
C9 C10 C11 120.24(19) ?
C9 C10 H10 119.9 ?
C11 C10 H10 119.9 ?
C10 C11 C6 120.90(18) ?
C10 C11 H11 119.5 ?
C6 C11 H11 119.5 ?
C17 C12 C13 117.64(17) ?
C17 C12 C4 120.62(18) y
C13 C12 C4 121.70(18) y
C14 C13 C12 121.39(19) ?
C14 C13 H13 119.3 ?
C12 C13 H13 119.3 ?
C15 C14 C13 120.0(2) ?
C15 C14 H14 120.0 ?
C13 C14 H14 120.0 ?
C14 C15 C16 119.3(2) ?
C14 C15 H15 120.3 ?
C16 C15 H15 120.3 ?
C15 C16 C17 120.5(2) ?
C15 C16 H16 119.8 ?
C17 C16 H16 119.8 ?
C16 C17 C12 121.2(2) ?
C16 C17 H17 119.4 ?
C12 C17 H17 119.4 ?

loop_
_geom_bond_atom_site_label_1
_geom_bond_atom_site_label_2
_geom_bond_site_symmetry_2
_geom_bond_distance
_geom_bond_publ_flag
C1 C5 . 1.472(3) y
C1 C6 . 1.519(2) y
C1 C2 . 1.544(2) y
C1 H1 . 0.9800 ?
C2 C3 . 1.518(2) ?
C2 H2A . 0.9700 ?
C2 H2B . 0.9700 ?
C3 C4 . 1.515(2) ?
C3 H3A . 0.9700 ?
C3 H3B . 0.9700 ?
C4 C12 . 1.508(2) ?
C4 H4A . 0.9700 ?
C4 H4B . 0.9700 ?
C5 N1 . 1.137(3) ?
C6 C7 . 1.376(2) ?
C6 C11 . 1.382(2) ?
C7 C8 . 1.386(3) ?
C7 H7 . 0.9300 ?
C8 C9 . 1.361(3) ?
C8 H8 . 0.9300 ?
C9 C10 . 1.368(3) ?
C9 H9 . 0.9300 ?
C10 C11 . 1.376(2) ?
C10 H10 . 0.9300 ?
C11 H11 . 0.9300 ?
C12 C17 . 1.376(3) ?
C12 C13 . 1.379(3) ?
C13 C14 . 1.379(3) ?
C13 H13 . 0.9300 ?
C14 C15 . 1.367(3) ?
C14 H14 . 0.9300 ?
C15 C16 . 1.371(3) ?
C15 H15 . 0.9300 ?
C16 C17 . 1.373(3) ?
C16 H16 . 0.9300 ?
C17 H17 . 0.9300 ?

loop_
_geom_torsion_atom_site_label_1
_geom_torsion_atom_site_label_2
_geom_torsion_atom_site_label_3
_geom_torsion_atom_site_label_4
_geom_torsion
_geom_torsion_publ_flag
C5 C1 C2 C3 -61.9(2) y
C6 C1 C2 C3 173.82(15) ?
C1 C2 C3 C4 -178.73(16) ?
C2 C3 C4 C12 -177.35(16) ?
C6 C1 C5 N1 102(10) ?
C2 C1 C5 N1 -22(10) ?
C5 C1 C6 C7 -31.9(2) y
C2 C1 C6 C7 91.3(2) ?
C5 C1 C6 C11 151.93(17) ?
C2 C1 C6 C11 -84.80(19) ?
C11 C6 C7 C8 1.4(3) ?
C1 C6 C7 C8 -174.82(18) ?
C6 C7 C8 C9 -0.9(3) ?
C7 C8 C9 C10 0.0(3) ?
C8 C9 C10 C11 0.4(3) ?
C9 C10 C11 C6 0.0(3) ?
C7 C6 C11 C10 -0.9(3) ?
C1 C6 C11 C10 175.39(17) ?
C3 C4 C12 C17 78.3(2) y
C3 C4 C12 C13 -99.5(2) y
C17 C12 C13 C14 -1.3(3) ?
C4 C12 C13 C14 176.54(17) ?
C12 C13 C14 C15 0.9(3) ?
C13 C14 C15 C16 0.1(3) ?
C14 C15 C16 C17 -0.5(3) ?
C15 C16 C17 C12 0.0(4) ?
C13 C12 C17 C16 0.9(3) ?
C4 C12 C17 C16 -177.00(19) ?

loop_
_cod_related_entry_id
_cod_related_entry_database
_cod_related_entry_code
1 ChemSpider 21131315
